data_7206649
loop_
_publ_author_name
'Huang, Fu-Ping'
'Bian, He-Dong'
'Yu, Qing'
'Tian, Jin-Lei'
'Liang, Hong'
'Yan, Shi-Ping'
'Liao, Dai-Zheng'
'Cheng, Peng'

_publ_section_title
;
 Coordination assemblies of Coii/Niii/Mnii/Znii with
 1,1&#x2032;-biphenyl-2,2&#x2032;-dicarboxylic acid and three positional
 isomeric ligands: structural diversity and properties
;
_journal_issue 21
_journal_name_full CrystEngComm
_journal_page_first 6538
_journal_paper_doi 10.1039/c1ce05562c
_journal_volume 13
_journal_year 2011
_chemical_formula_sum 'C28 H25 Co N5 O6'
_chemical_formula_weight 586.46
_chemical_name_systematic
;
?
;
_space_group_IT_number 2
_symmetry_cell_setting triclinic
_symmetry_space_group_name_Hall '-P 1'
_symmetry_space_group_name_H-M 'P -1'
_atom_sites_solution_hydrogens geom
_atom_sites_solution_primary direct
_atom_sites_solution_secondary difmap
_audit_creation_method SHELXL-97
_cell_angle_alpha 103.76(3)
_cell_angle_beta 102.53(3)
_cell_angle_gamma 94.49(3)
_cell_formula_units_Z 2
_cell_length_a 9.850(2)
_cell_length_b 11.721(2)
_cell_length_c 12.217(2)
_cell_measurement_temperature 293(2)
_cell_volume 1324.8(5)
_computing_structure_refinement 'SHELXL-97 (Sheldrick, 1997)'
_computing_structure_solution 'SHELXS-97 (Sheldrick, 1990)'
_diffrn_ambient_temperature 293(2)
_diffrn_measured_fraction_theta_full 0.996
_diffrn_measured_fraction_theta_max 0.996
_diffrn_radiation_monochromator graphite
_diffrn_radiation_source 'fine-focus sealed tube'
_diffrn_radiation_type MoK\a
_diffrn_radiation_wavelength 0.71073
_diffrn_reflns_av_R_equivalents 0.0363
_diffrn_reflns_av_sigmaI/netI 0.0458
_diffrn_reflns_limit_h_max 12
_diffrn_reflns_limit_h_min -12
_diffrn_reflns_limit_k_max 15
_diffrn_reflns_limit_k_min -15
_diffrn_reflns_limit_l_max 15
_diffrn_reflns_limit_l_min -15
_diffrn_reflns_number 13581
_diffrn_reflns_theta_full 27.48
_diffrn_reflns_theta_max 27.48
_diffrn_reflns_theta_min 3.09
_exptl_absorpt_coefficient_mu 0.701
_exptl_absorpt_correction_T_max 0.799
_exptl_absorpt_correction_T_min 0.703
_exptl_absorpt_correction_type multi-scan
_exptl_absorpt_process_details sadabs
_exptl_crystal_colour red
_exptl_crystal_density_diffrn 1.470
_exptl_crystal_density_method 'not measured'
_exptl_crystal_description block
_exptl_crystal_F_000 606
_exptl_crystal_size_max 0.52
_exptl_crystal_size_mid 0.43
_exptl_crystal_size_min 0.32
_refine_diff_density_max 0.412
_refine_diff_density_min -0.403
_refine_diff_density_rms 0.062
_refine_ls_extinction_method none
_refine_ls_goodness_of_fit_ref 1.082
_refine_ls_hydrogen_treatment constr
_refine_ls_matrix_type full
_refine_ls_number_parameters 364
_refine_ls_number_reflns 6048
_refine_ls_number_restraints 6
_refine_ls_restrained_S_all 1.088
_refine_ls_R_factor_all 0.0633
_refine_ls_R_factor_gt 0.0474
_refine_ls_shift/su_max 0.000
_refine_ls_shift/su_mean 0.000
_refine_ls_structure_factor_coef Fsqd
_refine_ls_weighting_details 'calc w=1/[\s^2^(Fo^2^)+(0.0423P)^2^+0.6777P] where P=(Fo^2^+2Fc^2^)/3'
_refine_ls_weighting_scheme calc
_refine_ls_wR_factor_gt 0.1017
_refine_ls_wR_factor_ref 0.1083
_reflns_number_gt 4998
_reflns_number_total 6048
_reflns_threshold_expression >2sigma(I)
_cod_data_source_file c1ce05562c.txt
_cod_data_source_block aa1
_cod_original_sg_symbol_H-M p-1
_cod_database_code 7206649

loop_
_symmetry_equiv_pos_as_xyz
'x, y, z'
'-x, -y, -z'

loop_
_atom_site_label
_atom_site_type_symbol
_atom_site_fract_x
_atom_site_fract_y
_atom_site_fract_z
_atom_site_U_iso_or_equiv
_atom_site_adp_type
_atom_site_occupancy
_atom_site_symmetry_multiplicity
_atom_site_calc_flag
_atom_site_refinement_flags
Co1 Co 0.0000 0.5000 0.0000 0.02586(12) Uani 1 2 d S
Co2 Co 0.0000 0.5000 0.5000 0.02426(12) Uani 1 2 d S
C1 C -0.0798(2) 0.3284(2) 0.13389(19) 0.0292(5) Uani 1 1 d .
C2 C -0.0700(2) 0.2139(2) 0.1678(2) 0.0301(5) Uani 1 1 d .
C3 C -0.1960(3) 0.1469(2) 0.1602(2) 0.0396(6) Uani 1 1 d .
H3A H -0.2800 0.1749 0.1356 0.048 Uiso 1 1 calc R
C4 C -0.1990(3) 0.0403(2) 0.1882(3) 0.0498(7) Uani 1 1 d .
H4A H -0.2845 -0.0045 0.1804 0.060 Uiso 1 1 calc R
C5 C -0.0763(4) 0.0002(3) 0.2275(3) 0.0537(8) Uani 1 1 d .
H5A H -0.0777 -0.0712 0.2482 0.064 Uiso 1 1 calc R
C6 C 0.0492(3) 0.0655(2) 0.2365(2) 0.0464(7) Uani 1 1 d .
H6C H 0.1324 0.0378 0.2643 0.056 Uiso 1 1 calc R
C7 C 0.0555(3) 0.1717(2) 0.2053(2) 0.0325(5) Uani 1 1 d .
C8 C 0.1977(3) 0.2279(2) 0.2089(2) 0.0332(5) Uani 1 1 d .
C9 C 0.2575(3) 0.1789(3) 0.1189(2) 0.0496(7) Uani 1 1 d .
H9A H 0.2053 0.1174 0.0574 0.060 Uiso 1 1 calc R
C10 C 0.3921(3) 0.2190(3) 0.1184(3) 0.0610(9) Uani 1 1 d .
H10A H 0.4292 0.1859 0.0561 0.073 Uiso 1 1 calc R
C11 C 0.4715(3) 0.3075(3) 0.2093(3) 0.0517(8) Uani 1 1 d .
H11A H 0.5618 0.3362 0.2081 0.062 Uiso 1 1 calc R
C12 C 0.4173(3) 0.3539(2) 0.3023(2) 0.0384(6) Uani 1 1 d .
H12A H 0.4730 0.4117 0.3654 0.046 Uiso 1 1 calc R
C13 C 0.2807(2) 0.3158(2) 0.3035(2) 0.0297(5) Uani 1 1 d .
C14 C 0.2281(2) 0.37403(19) 0.4059(2) 0.0264(5) Uani 1 1 d .
C15 C 0.2451(3) 0.5809(2) 0.2106(2) 0.0402(6) Uani 1 1 d .
H15A H 0.2306 0.5006 0.2070 0.048 Uiso 1 1 calc R
C16 C 0.3629(3) 0.6492(2) 0.2876(2) 0.0389(6) Uani 1 1 d .
H16A H 0.4256 0.6154 0.3350 0.047 Uiso 1 1 calc R
C17 C 0.3867(2) 0.7674(2) 0.29363(19) 0.0284(5) Uani 1 1 d .
C18 C 0.2881(3) 0.8132(2) 0.2236(2) 0.0366(6) Uani 1 1 d .
H18A H 0.2999 0.8934 0.2263 0.044 Uiso 1 1 calc R
C19 C 0.1727(3) 0.7399(2) 0.1503(2) 0.0365(6) Uani 1 1 d .
H19A H 0.1064 0.7725 0.1048 0.044 Uiso 1 1 calc R
C20 C 0.5131(2) 0.8451(2) 0.3660(2) 0.0281(5) Uani 1 1 d .
C21 C 0.6702(2) 0.9904(2) 0.4403(2) 0.0297(5) Uani 1 1 d .
C22 C 0.7459(2) 1.1086(2) 0.4641(2) 0.0286(5) Uani 1 1 d .
C23 C 0.8878(3) 1.1357(2) 0.5152(2) 0.0395(6) Uani 1 1 d .
H23A H 0.9376 1.0793 0.5416 0.047 Uiso 1 1 calc R
C24 C 0.9542(3) 1.2455(2) 0.5266(2) 0.0407(6) Uani 1 1 d .
H24A H 1.0505 1.2613 0.5589 0.049 Uiso 1 1 calc R
C25 C 0.7510(2) 1.3066(2) 0.4490(2) 0.0349(6) Uani 1 1 d .
H25A H 0.7023 1.3662 0.4285 0.042 Uiso 1 1 calc R
C26 C 0.6768(2) 1.1973(2) 0.4312(2) 0.0341(5) Uani 1 1 d .
H26A H 0.5809 1.1831 0.3973 0.041 Uiso 1 1 calc R
C27 C 0.1916(4) 0.3361(3) -0.1226(3) 0.0637(9) Uani 1 1 d .
H27A H 0.1245 0.3169 -0.1975 0.076 Uiso 1 1 calc R
H27B H 0.1718 0.2762 -0.0834 0.076 Uiso 1 1 calc R
C28 C 0.3352(4) 0.3327(4) -0.1412(4) 0.0907(14) Uani 1 1 d U
H28A H 0.3417 0.2553 -0.1868 0.136 Uiso 1 1 calc R
H28B H 0.4020 0.3498 -0.0674 0.136 Uiso 1 1 calc R
H28C H 0.3548 0.3909 -0.1813 0.136 Uiso 1 1 calc R
H6B H 0.1784 0.5268 0.7054 0.109 Uiso 1 1 d R
H6A H 0.2252 0.4624 0.6206 0.109 Uiso 1 1 d R
H2A H 0.6307 0.7460 0.4501 0.109 Uiso 1 1 d R
H5D H 0.1894 0.4999 -0.0969 0.109 Uiso 1 1 d R
N1 N 0.1508(2) 0.62380(17) 0.14095(17) 0.0319(4) Uani 1 1 d .
N2 N 0.6185(2) 0.81427(17) 0.43742(18) 0.0341(5) Uani 1 1 d .
N3 N 0.7218(2) 0.90627(18) 0.48540(19) 0.0362(5) Uani 1 1 d .
N4 N 0.5421(2) 0.95671(17) 0.36630(17) 0.0310(4) Uani 1 1 d .
N5 N 0.8885(2) 1.33224(17) 0.49392(17) 0.0308(4) Uani 1 1 d .
O1 O 0.01218(16) 0.36633(14) 0.09076(14) 0.0305(4) Uani 1 1 d .
O2 O -0.18695(17) 0.37736(15) 0.14720(15) 0.0361(4) Uani 1 1 d .
O3 O 0.11083(16) 0.40705(14) 0.38790(14) 0.0313(4) Uani 1 1 d .
O4 O 0.31067(17) 0.38908(14) 0.50580(14) 0.0331(4) Uani 1 1 d .
O5 O 0.17406(19) 0.44626(16) -0.05704(17) 0.0410(4) Uani 1 1 d .
O6 O 0.14763(17) 0.47835(15) 0.64052(14) 0.0352(4) Uani 1 1 d .

loop_
_atom_site_aniso_label
_atom_site_aniso_U_11
_atom_site_aniso_U_22
_atom_site_aniso_U_33
_atom_site_aniso_U_23
_atom_site_aniso_U_13
_atom_site_aniso_U_12
Co1 0.0224(2) 0.0237(2) 0.0281(2) 0.00451(17) 0.00215(17) 0.00117(17)
Co2 0.0195(2) 0.0222(2) 0.0271(2) 0.00361(17) 0.00122(16) 0.00113(16)
C1 0.0285(12) 0.0293(12) 0.0240(11) 0.0033(9) -0.0012(9) 0.0018(10)
C2 0.0345(12) 0.0260(12) 0.0271(12) 0.0027(9) 0.0075(10) 0.0011(10)
C3 0.0381(14) 0.0381(14) 0.0391(14) 0.0071(11) 0.0079(11) -0.0028(11)
C4 0.0606(19) 0.0370(15) 0.0472(17) 0.0065(13) 0.0149(14) -0.0121(14)
C5 0.079(2) 0.0318(15) 0.0503(18) 0.0154(13) 0.0131(16) 0.0020(15)
C6 0.0562(18) 0.0368(15) 0.0458(16) 0.0120(12) 0.0074(13) 0.0132(13)
C7 0.0402(13) 0.0279(12) 0.0270(12) 0.0032(10) 0.0067(10) 0.0064(10)
C8 0.0330(12) 0.0355(13) 0.0313(13) 0.0087(10) 0.0054(10) 0.0134(10)
C9 0.0444(16) 0.065(2) 0.0363(15) 0.0039(14) 0.0092(12) 0.0177(14)
C10 0.0493(18) 0.097(3) 0.0448(18) 0.0167(18) 0.0221(15) 0.0311(18)
C11 0.0337(14) 0.079(2) 0.0534(18) 0.0270(17) 0.0194(13) 0.0208(15)
C12 0.0263(12) 0.0451(15) 0.0469(15) 0.0183(12) 0.0060(11) 0.0117(11)
C13 0.0293(12) 0.0301(12) 0.0342(13) 0.0132(10) 0.0086(10) 0.0128(10)
C14 0.0268(11) 0.0169(10) 0.0337(12) 0.0073(9) 0.0035(9) 0.0007(9)
C15 0.0419(14) 0.0260(13) 0.0435(15) 0.0129(11) -0.0094(12) -0.0065(11)
C16 0.0380(14) 0.0305(13) 0.0404(15) 0.0141(11) -0.0096(11) -0.0018(11)
C17 0.0276(11) 0.0268(12) 0.0265(12) 0.0040(9) 0.0017(9) 0.0008(9)
C18 0.0376(13) 0.0214(12) 0.0418(14) 0.0048(10) -0.0051(11) 0.0031(10)
C19 0.0322(13) 0.0308(13) 0.0381(14) 0.0046(11) -0.0055(10) 0.0070(10)
C20 0.0258(11) 0.0256(12) 0.0293(12) 0.0058(9) 0.0020(9) 0.0008(9)
C21 0.0274(11) 0.0267(12) 0.0312(12) 0.0058(10) 0.0021(9) -0.0001(9)
C22 0.0288(12) 0.0255(12) 0.0282(12) 0.0044(9) 0.0043(9) -0.0001(9)
C23 0.0302(13) 0.0278(13) 0.0541(17) 0.0115(11) -0.0038(11) 0.0039(10)
C24 0.0238(12) 0.0319(14) 0.0583(17) 0.0105(12) -0.0039(11) -0.0009(10)
C25 0.0264(12) 0.0298(13) 0.0475(15) 0.0136(11) 0.0035(10) 0.0032(10)
C26 0.0230(11) 0.0327(13) 0.0430(14) 0.0112(11) 0.0009(10) -0.0011(10)
C27 0.084(2) 0.0474(19) 0.073(2) 0.0191(17) 0.037(2) 0.0252(18)
C28 0.099(3) 0.098(3) 0.118(3) 0.053(3) 0.072(3) 0.061(3)
N1 0.0297(10) 0.0282(11) 0.0310(11) 0.0055(8) -0.0022(8) -0.0022(8)
N2 0.0273(10) 0.0263(10) 0.0430(12) 0.0104(9) -0.0034(9) -0.0006(8)
N3 0.0296(11) 0.0276(11) 0.0438(12) 0.0098(9) -0.0048(9) -0.0032(8)
N4 0.0283(10) 0.0256(10) 0.0344(11) 0.0078(8) -0.0007(8) -0.0004(8)
N5 0.0263(10) 0.0252(10) 0.0366(11) 0.0053(8) 0.0031(8) -0.0006(8)
O1 0.0262(8) 0.0311(9) 0.0341(9) 0.0119(7) 0.0045(7) 0.0011(7)
O2 0.0313(9) 0.0364(10) 0.0421(10) 0.0109(8) 0.0101(7) 0.0085(7)
O3 0.0264(8) 0.0346(9) 0.0305(9) 0.0048(7) 0.0037(7) 0.0099(7)
O4 0.0311(9) 0.0315(9) 0.0329(9) 0.0061(7) 0.0003(7) 0.0093(7)
O5 0.0408(10) 0.0365(10) 0.0528(12) 0.0146(9) 0.0207(9) 0.0119(8)
O6 0.0293(9) 0.0395(10) 0.0308(9) 0.0055(7) -0.0007(7) 0.0040(7)

loop_
_atom_type_symbol
_atom_type_description
_atom_type_scat_dispersion_real
_atom_type_scat_dispersion_imag
_atom_type_scat_source
C C 0.0033 0.0016 'International Tables Vol C Tables 4.2.6.8 and 6.1.1.4'
H H 0.0000 0.0000 'International Tables Vol C Tables 4.2.6.8 and 6.1.1.4'
N N 0.0061 0.0033 'International Tables Vol C Tables 4.2.6.8 and 6.1.1.4'
O O 0.0106 0.0060 'International Tables Vol C Tables 4.2.6.8 and 6.1.1.4'
Co Co 0.3494 0.9721 'International Tables Vol C Tables 4.2.6.8 and 6.1.1.4'

loop_
_geom_angle_atom_site_label_1
_geom_angle_atom_site_label_2
_geom_angle_atom_site_label_3
_geom_angle
_geom_angle_site_symmetry_1
_geom_angle_site_symmetry_3
_geom_angle_publ_flag
O5 Co1 O5 180.00(10) . 2_565 y
O5 Co1 O1 88.07(7) . . y
O5 Co1 O1 91.93(7) 2_565 . y
O5 Co1 O1 91.93(7) . 2_565 y
O5 Co1 O1 88.07(7) 2_565 2_565 y
O1 Co1 O1 180.00(4) . 2_565 y
O5 Co1 N1 84.94(8) . . y
O5 Co1 N1 95.06(8) 2_565 . y
O1 Co1 N1 92.01(7) . . y
O1 Co1 N1 87.99(7) 2_565 . y
O5 Co1 N1 95.06(8) . 2_565 y
O5 Co1 N1 84.94(8) 2_565 2_565 y
O1 Co1 N1 87.99(7) . 2_565 y
O1 Co1 N1 92.01(7) 2_565 2_565 y
N1 Co1 N1 180.0 . 2_565 y
O6 Co2 O6 180.0 . 2_566 y
O6 Co2 O3 90.61(7) . 2_566 y
O6 Co2 O3 89.39(7) 2_566 2_566 y
O6 Co2 O3 89.39(7) . . y
O6 Co2 O3 90.61(7) 2_566 . y
O3 Co2 O3 180.00(7) 2_566 . y
O6 Co2 N5 92.66(8) . 2_676 y
O6 Co2 N5 87.34(8) 2_566 2_676 y
O3 Co2 N5 88.07(7) 2_566 2_676 y
O3 Co2 N5 91.93(7) . 2_676 y
O6 Co2 N5 87.34(8) . 1_445 y
O6 Co2 N5 92.66(8) 2_566 1_445 y
O3 Co2 N5 91.93(7) 2_566 1_445 y
O3 Co2 N5 88.07(7) . 1_445 y
N5 Co2 N5 180.0 2_676 1_445 y
O1 C1 O2 124.4(2) . . ?
O1 C1 C2 119.4(2) . . ?
O2 C1 C2 116.1(2) . . ?
C3 C2 C7 119.0(2) . . ?
C3 C2 C1 116.6(2) . . ?
C7 C2 C1 124.4(2) . . ?
C4 C3 C2 121.4(3) . . ?
C4 C3 H3A 119.3 . . ?
C2 C3 H3A 119.3 . . ?
C5 C4 C3 119.7(3) . . ?
C5 C4 H4A 120.2 . . ?
C3 C4 H4A 120.2 . . ?
C4 C5 C6 119.8(3) . . ?
C4 C5 H5A 120.1 . . ?
C6 C5 H5A 120.1 . . ?
C5 C6 C7 121.8(3) . . ?
C5 C6 H6C 119.1 . . ?
C7 C6 H6C 119.1 . . ?
C6 C7 C2 118.3(2) . . ?
C6 C7 C8 116.2(2) . . ?
C2 C7 C8 125.3(2) . . ?
C9 C8 C13 118.3(2) . . ?
C9 C8 C7 117.1(2) . . ?
C13 C8 C7 124.1(2) . . ?
C10 C9 C8 121.5(3) . . ?
C10 C9 H9A 119.2 . . ?
C8 C9 H9A 119.2 . . ?
C11 C10 C9 120.1(3) . . ?
C11 C10 H10A 120.0 . . ?
C9 C10 H10A 120.0 . . ?
C10 C11 C12 119.7(3) . . ?
C10 C11 H11A 120.2 . . ?
C12 C11 H11A 120.2 . . ?
C11 C12 C13 121.1(3) . . ?
C11 C12 H12A 119.5 . . ?
C13 C12 H12A 119.5 . . ?
C12 C13 C8 119.3(2) . . ?
C12 C13 C14 117.6(2) . . ?
C8 C13 C14 123.0(2) . . ?
O3 C14 O4 125.1(2) . . ?
O3 C14 C13 118.2(2) . . ?
O4 C14 C13 116.7(2) . . ?
N1 C15 C16 123.5(2) . . ?
N1 C15 H15A 118.3 . . ?
C16 C15 H15A 118.3 . . ?
C17 C16 C15 119.1(2) . . ?
C17 C16 H16A 120.4 . . ?
C15 C16 H16A 120.4 . . ?
C16 C17 C18 117.8(2) . . ?
C16 C17 C20 123.3(2) . . ?
C18 C17 C20 118.9(2) . . ?
C19 C18 C17 119.6(2) . . ?
C19 C18 H18A 120.2 . . ?
C17 C18 H18A 120.2 . . ?
N1 C19 C18 123.1(2) . . ?
N1 C19 H19A 118.4 . . ?
C18 C19 H19A 118.4 . . ?
N4 C20 N2 109.9(2) . . ?
N4 C20 C17 124.0(2) . . ?
N2 C20 C17 126.1(2) . . ?
N3 C21 N4 114.5(2) . . ?
N3 C21 C22 123.4(2) . . ?
N4 C21 C22 122.0(2) . . ?
C26 C22 C23 117.6(2) . . ?
C26 C22 C21 119.9(2) . . ?
C23 C22 C21 122.5(2) . . ?
C24 C23 C22 119.4(2) . . ?
C24 C23 H23A 120.3 . . ?
C22 C23 H23A 120.3 . . ?
N5 C24 C23 123.6(2) . . ?
N5 C24 H24A 118.2 . . ?
C23 C24 H24A 118.2 . . ?
N5 C25 C26 123.7(2) . . ?
N5 C25 H25A 118.1 . . ?
C26 C25 H25A 118.1 . . ?
C25 C26 C22 119.2(2) . . ?
C25 C26 H26A 120.4 . . ?
C22 C26 H26A 120.4 . . ?
O5 C27 C28 112.7(3) . . ?
O5 C27 H27A 109.0 . . ?
C28 C27 H27A 109.0 . . ?
O5 C27 H27B 109.0 . . ?
C28 C27 H27B 109.0 . . ?
H27A C27 H27B 107.8 . . ?
C27 C28 H28A 109.5 . . ?
C27 C28 H28B 109.5 . . ?
H28A C28 H28B 109.5 . . ?
C27 C28 H28C 109.5 . . ?
H28A C28 H28C 109.5 . . ?
H28B C28 H28C 109.5 . . ?
C15 N1 C19 116.8(2) . . ?
C15 N1 Co1 118.29(16) . . ?
C19 N1 Co1 123.70(16) . . ?
C20 N2 N3 110.21(18) . . ?
C20 N2 H2A 129.9 . . ?
N3 N2 H2A 119.6 . . ?
C21 N3 N2 102.25(18) . . ?
C20 N4 C21 103.16(19) . . ?
C25 N5 C24 116.4(2) . . ?
C25 N5 Co2 120.98(16) . 1_665 ?
C24 N5 Co2 122.42(16) . 1_665 ?
C1 O1 Co1 126.82(15) . . ?
C14 O3 Co2 132.03(15) . . ?
C27 O5 Co1 129.55(19) . . ?
C27 O5 H5D 107.2 . . ?
Co1 O5 H5D 101.1 . . ?
Co2 O6 H6B 127.3 . . ?
Co2 O6 H6A 110.4 . . ?
H6B O6 H6A 101.4 . . ?

loop_
_geom_bond_atom_site_label_1
_geom_bond_atom_site_label_2
_geom_bond_distance
_geom_bond_site_symmetry_2
_geom_bond_publ_flag
Co1 O5 2.0738(18) . y
Co1 O5 2.0738(18) 2_565 y
Co1 O1 2.1206(16) . y
Co1 O1 2.1206(16) 2_565 y
Co1 N1 2.154(2) . y
Co1 N1 2.154(2) 2_565 y
Co2 O6 2.0757(17) . y
Co2 O6 2.0757(17) 2_566 y
Co2 O3 2.0927(17) 2_566 y
Co2 O3 2.0927(17) . y
Co2 N5 2.153(2) 2_676 y
Co2 N5 2.153(2) 1_445 y
C1 O1 1.245(3) . ?
C1 O2 1.263(3) . ?
C1 C2 1.499(3) . ?
C2 C3 1.388(3) . ?
C2 C7 1.394(3) . ?
C3 C4 1.372(4) . ?
C3 H3A 0.9300 . ?
C4 C5 1.363(4) . ?
C4 H4A 0.9300 . ?
C5 C6 1.370(4) . ?
C5 H5A 0.9300 . ?
C6 C7 1.387(4) . ?
C6 H6C 0.9300 . ?
C7 C8 1.488(3) . ?
C8 C9 1.385(4) . ?
C8 C13 1.399(3) . ?
C9 C10 1.373(4) . ?
C9 H9A 0.9300 . ?
C10 C11 1.367(5) . ?
C10 H10A 0.9300 . ?
C11 C12 1.374(4) . ?
C11 H11A 0.9300 . ?
C12 C13 1.389(3) . ?
C12 H12A 0.9300 . ?
C13 C14 1.493(3) . ?
C14 O3 1.238(3) . ?
C14 O4 1.275(3) . ?
C15 N1 1.331(3) . ?
C15 C16 1.377(3) . ?
C15 H15A 0.9300 . ?
C16 C17 1.369(3) . ?
C16 H16A 0.9300 . ?
C17 C18 1.379(3) . ?
C17 C20 1.458(3) . ?
C18 C19 1.368(3) . ?
C18 H18A 0.9300 . ?
C19 N1 1.334(3) . ?
C19 H19A 0.9300 . ?
C20 N4 1.316(3) . ?
C20 N2 1.336(3) . ?
C21 N3 1.323(3) . ?
C21 N4 1.350(3) . ?
C21 C22 1.454(3) . ?
C22 C26 1.377(3) . ?
C22 C23 1.379(3) . ?
C23 C24 1.359(3) . ?
C23 H23A 0.9300 . ?
C24 N5 1.340(3) . ?
C24 H24A 0.9300 . ?
C25 N5 1.327(3) . ?
C25 C26 1.369(3) . ?
C25 H25A 0.9300 . ?
C26 H26A 0.9300 . ?
C27 O5 1.393(4) . ?
C27 C28 1.482(5) . ?
C27 H27A 0.9700 . ?
C27 H27B 0.9700 . ?
C28 H28A 0.9600 . ?
C28 H28B 0.9600 . ?
C28 H28C 0.9600 . ?
N2 N3 1.346(3) . ?
N2 H2A 0.8627 . ?
N5 Co2 2.153(2) 1_665 ?
O5 H5D 0.9043 . ?
O6 H6B 0.8350 . ?
O6 H6A 0.8715 . ?

loop_
_geom_torsion_atom_site_label_1
_geom_torsion_atom_site_label_2
_geom_torsion_atom_site_label_3
_geom_torsion_atom_site_label_4
_geom_torsion
_geom_torsion_site_symmetry_1
_geom_torsion_site_symmetry_4
O1 C1 C2 C3 -149.2(2) . .
O2 C1 C2 C3 27.8(3) . .
O1 C1 C2 C7 30.6(3) . .
O2 C1 C2 C7 -152.4(2) . .
C7 C2 C3 C4 -0.4(4) . .
C1 C2 C3 C4 179.5(2) . .
C2 C3 C4 C5 1.9(4) . .
C3 C4 C5 C6 -1.3(5) . .
C4 C5 C6 C7 -0.7(5) . .
C5 C6 C7 C2 2.2(4) . .
C5 C6 C7 C8 -174.5(3) . .
C3 C2 C7 C6 -1.6(4) . .
C1 C2 C7 C6 178.5(2) . .
C3 C2 C7 C8 174.7(2) . .
C1 C2 C7 C8 -5.1(4) . .
C6 C7 C8 C9 76.3(3) . .
C2 C7 C8 C9 -100.1(3) . .
C6 C7 C8 C13 -95.2(3) . .
C2 C7 C8 C13 88.4(3) . .
C13 C8 C9 C10 -3.4(4) . .
C7 C8 C9 C10 -175.4(3) . .
C8 C9 C10 C11 1.4(5) . .
C9 C10 C11 C12 1.7(5) . .
C10 C11 C12 C13 -2.7(4) . .
C11 C12 C13 C8 0.7(4) . .
C11 C12 C13 C14 -177.7(2) . .
C9 C8 C13 C12 2.3(3) . .
C7 C8 C13 C12 173.7(2) . .
C9 C8 C13 C14 -179.3(2) . .
C7 C8 C13 C14 -8.0(4) . .
C12 C13 C14 O3 133.1(2) . .
C8 C13 C14 O3 -45.3(3) . .
C12 C13 C14 O4 -44.8(3) . .
C8 C13 C14 O4 136.9(2) . .
N1 C15 C16 C17 -0.5(5) . .
C15 C16 C17 C18 1.8(4) . .
C15 C16 C17 C20 -175.4(3) . .
C16 C17 C18 C19 -1.0(4) . .
C20 C17 C18 C19 176.3(2) . .
C17 C18 C19 N1 -1.2(4) . .
C16 C17 C20 N4 174.8(2) . .
C18 C17 C20 N4 -2.4(4) . .
C16 C17 C20 N2 -2.2(4) . .
C18 C17 C20 N2 -179.4(2) . .
N3 C21 C22 C26 -168.4(2) . .
N4 C21 C22 C26 13.9(4) . .
N3 C21 C22 C23 14.1(4) . .
N4 C21 C22 C23 -163.6(2) . .
C26 C22 C23 C24 -2.7(4) . .
C21 C22 C23 C24 174.8(3) . .
C22 C23 C24 N5 2.2(4) . .
N5 C25 C26 C22 1.9(4) . .
C23 C22 C26 C25 0.8(4) . .
C21 C22 C26 C25 -176.8(2) . .
C16 C15 N1 C19 -1.7(4) . .
C16 C15 N1 Co1 166.2(2) . .
C18 C19 N1 C15 2.5(4) . .
C18 C19 N1 Co1 -164.7(2) . .
O5 Co1 N1 C15 -60.8(2) . .
O5 Co1 N1 C15 119.2(2) 2_565 .
O1 Co1 N1 C15 27.1(2) . .
O1 Co1 N1 C15 -152.9(2) 2_565 .
N1 Co1 N1 C15 111(100) 2_565 .
O5 Co1 N1 C19 106.3(2) . .
O5 Co1 N1 C19 -73.7(2) 2_565 .
O1 Co1 N1 C19 -165.9(2) . .
O1 Co1 N1 C19 14.1(2) 2_565 .
N1 Co1 N1 C19 -82(100) 2_565 .
N4 C20 N2 N3 -1.0(3) . .
C17 C20 N2 N3 176.3(2) . .
N4 C21 N3 N2 -0.7(3) . .
C22 C21 N3 N2 -178.5(2) . .
C20 N2 N3 C21 1.0(3) . .
N2 C20 N4 C21 0.6(3) . .
C17 C20 N4 C21 -176.9(2) . .
N3 C21 N4 C20 0.1(3) . .
C22 C21 N4 C20 178.0(2) . .
C26 C25 N5 C24 -2.6(4) . .
C26 C25 N5 Co2 172.7(2) . 1_665
C23 C24 N5 C25 0.5(4) . .
C23 C24 N5 Co2 -174.7(2) . 1_665
O2 C1 O1 Co1 -12.3(3) . .
C2 C1 O1 Co1 164.38(15) . .
O5 Co1 O1 C1 -166.00(19) . .
O5 Co1 O1 C1 14.00(19) 2_565 .
O1 Co1 O1 C1 -51(100) 2_565 .
N1 Co1 O1 C1 109.14(19) . .
N1 Co1 O1 C1 -70.86(19) 2_565 .
O4 C14 O3 Co2 1.9(3) . .
C13 C14 O3 Co2 -175.73(14) . .
O6 Co2 O3 C14 -10.5(2) . .
O6 Co2 O3 C14 169.5(2) 2_566 .
O3 Co2 O3 C14 -176(100) 2_566 .
N5 Co2 O3 C14 82.1(2) 2_676 .
N5 Co2 O3 C14 -97.9(2) 1_445 .
C28 C27 O5 Co1 -177.7(2) . .
O5 Co1 O5 C27 -56(100) 2_565 .
O1 Co1 O5 C27 59.8(2) . .
O1 Co1 O5 C27 -120.2(2) 2_565 .
N1 Co1 O5 C27 152.0(3) . .
N1 Co1 O5 C27 -28.0(3) 2_565 .
